data_7060728
loop_
_publ_author_name
'Afzali, Azadeh'
'Abdollahi, Maryam F.'
'Zhang, Baiyu'
'Zhao, Yuming'

_publ_section_title
;
 Donor/acceptor substituted dithiafulvenes and tetrathiafulvalene
 vinylogues: electronic absorption, crystallographic, and computational
 analyses
;
_journal_issue 27
_journal_name_full 'New Journal of Chemistry'
_journal_page_first 11918
_journal_page_last 11926
_journal_paper_doi 10.1039/D1NJ02124A
_journal_volume 45
_journal_year 2021
_chemical_formula_moiety 'C26 H26 O2 S8'
_chemical_formula_sum 'C26 H26 O2 S8'
_chemical_formula_weight 626.95
_space_group_crystal_system triclinic
_space_group_IT_number 2
_space_group_name_Hall '-P 1'
_space_group_name_H-M_alt 'P -1'
_atom_sites_solution_hydrogens geom
_atom_sites_solution_primary dual
_audit_creation_date 2020-03-13
_audit_creation_method
;
Olex2 1.2
(compiled 2018.05.29 svn.r3508 for OlexSys, GUI svn.r5506)
;
_audit_update_record
;
2021-04-14 deposited with the CCDC.	2021-06-11 downloaded from the CCDC.
;
_cell_angle_alpha 98.3050(10)
_cell_angle_beta 93.3530(10)
_cell_angle_gamma 94.9550(10)
_cell_formula_units_Z 4
_cell_length_a 10.11380(10)
_cell_length_b 13.0705(2)
_cell_length_c 21.6545(2)
_cell_measurement_reflns_used 23110
_cell_measurement_temperature 100(2)
_cell_measurement_theta_max 76.2050
_cell_measurement_theta_min 3.4190
_cell_volume 2814.64(6)
_computing_cell_refinement 'CrysAlisPro 1.171.40.74a (Rigaku OD, 2020)'
_computing_data_collection 'CrysAlisPro 1.171.40.74a (Rigaku OD, 2020)'
_computing_data_reduction 'CrysAlisPro 1.171.40.74a (Rigaku OD, 2020)'
_computing_molecular_graphics 'Olex2 (Dolomanov et al., 2009)'
_computing_publication_material 'Olex2 (Dolomanov et al., 2009)'
_computing_structure_refinement 'XL (Sheldrick, 2008)'
_computing_structure_solution 'ShelXT (Sheldrick, 2015)'
_diffrn_ambient_environment N~2~
_diffrn_ambient_temperature 100(2)
_diffrn_detector 'Hybrid Pixel Array Detector'
_diffrn_detector_area_resol_mean 10.0000
_diffrn_detector_type HyPix
_diffrn_measured_fraction_theta_full 0.999
_diffrn_measured_fraction_theta_max 0.985
_diffrn_measurement_details
;
List of Runs (angles in degrees, time in seconds):

  # Type    Start    End  Width  t~exp~   \w     \q     \k     \f   Frames
#--------------------------------------------------------------------------
  1  \w     31.00 120.00   0.50    2.17    --   47.70  61.00   8.00  178
  2  \w     91.00 178.00   0.50    8.67    --  107.75  61.00   8.00  174
  3  \w     95.00 178.00   0.50    8.67    --  107.75  45.00 -30.00  166
  4  \w     95.00 178.00   0.50    8.67    --  107.75  30.00  60.00  166
  5  \w     95.00 178.00   0.50    8.67    --  107.75  45.00   0.00  166
  6  \w     95.00 178.00   0.50    8.67    --  107.75  45.00-150.00  166
  7  \w     94.00 178.00   0.50    8.67    --  107.75  15.00 -60.00  168
  8  \w     95.00 178.00   0.50    8.67    --  107.75  45.00  90.00  166
  9  \w     95.00 178.00   0.50    8.67    --  107.75 125.00 120.00  166
 10  \w     85.00 178.00   0.50    8.67    --  107.75  77.00 -60.00  186
 11  \w     94.00 178.00   0.50    8.67    --  107.75  15.00-120.00  168
 12  \w     35.00  79.00   0.50    8.67    --  107.75 -61.00-130.00   88
 13  \w     35.00 106.00   0.50    8.67    --  107.75 -94.00 -60.00  142
 14  \w     38.00  72.00   0.50    8.67    --  107.75 -61.00  30.00   68
 15  \w     35.00 106.00   0.50    8.67    --  107.75 -94.00 -30.00  142
 16  \w     34.00  95.00   0.50    2.17    --   47.70-125.00  90.00  122
 17  \w     35.00 106.00   0.50    8.67    --  107.75-100.00  95.83  142
 18  \w     35.00 106.00   0.50    8.67    --  107.75 -94.00 120.00  142
 19  \w     35.00 106.00   0.50    8.67    --  107.75 -94.00 150.00  142
 20  \w     35.00 131.00   0.50    8.67    --  107.75 -77.00  30.00  192
 21  \w     94.00 178.00   0.50    8.67    --  107.75  15.00 150.00  168
 22  \w     35.00 107.00   0.50    8.67    --  107.75-107.00   3.46  144
 23  \w     35.00  79.00   0.50    8.67    --  107.75 -61.00  90.00   88
 24  \w     35.00 106.00   0.50    8.67    --  107.75 -94.00  30.00  142
 25  \w     35.00 106.00   0.50    8.67    --  107.75 -94.00 -90.00  142
 26  \w     35.00 112.00   0.50    8.67    --  107.75-125.00-180.00  154
 27  \w     35.00  79.00   0.50    8.67    --  107.75 -61.00-180.00   88
 28  \w     35.00 106.00   0.50    8.67    --  107.75 -94.00-120.00  142
 29  \w     35.00 106.00   0.50    8.67    --  107.75 -94.00   0.00  142
 30  \w     35.00 112.00   0.50    8.67    --  107.75-125.00 -30.00  154
 31  \w     35.00 107.00   0.50    8.67    --  107.75-105.00-173.92  144
 32  \w     35.00 106.00   0.50    8.67    --  107.75 -94.00-150.00  142
 33  \w     35.00 106.00   0.50    8.67    --  107.75 -94.00-180.00  142
 34  \w     35.00 112.00   0.50    8.67    --  107.75-125.00 -60.00  154
 35  \w     35.00 106.00   0.50    8.67    --  107.75 -94.00  60.00  142
 36  \w     35.00 108.00   0.50    8.67    --  107.75-110.00-112.65  146
 37  \w     35.00 112.00   0.50    8.67    --  107.75-125.00-120.00  154
 38  \w    -27.00  30.00   0.50    2.17    --   47.70 -19.00 -90.00  114
 39  \w    -24.00  64.00   0.50    2.17    --   47.70 -61.00-130.00  176
 40  \w    -16.00  28.00   0.50    2.17    --  -47.70  19.00 -60.00   88
 41  \w    -43.00 -14.00   0.50    8.67    --  -86.25  45.00-150.00   58
 42  \w    -65.00 -13.00   0.50    8.67    --  -86.25  61.00-180.00  104
 43  \w    -64.00  25.00   0.50    2.17    --  -47.70  61.00   8.00  178
 44  \w    -16.00  28.00   0.50    2.17    --  -47.70  19.00 120.00   88
 45  \w    -43.00 -14.00   0.50    8.67    --  -86.25  45.00 120.00   58
 46  \w    -65.00 -13.00   0.50    8.67    --  -86.25  61.00   8.00  104
 47  \w   -119.00 -31.00   0.50    2.17    --  -47.70 -61.00-130.00  176
 48  \w   -119.00 -73.00   0.50    2.17    --  -47.70-125.00  60.00   92
 49  \w   -119.00 -73.00   0.50    2.17    --  -47.70-125.00 -30.00   92
 50  \w   -159.00 -70.00   0.50    8.67    --  -86.25 -61.00-130.00  178
;
_diffrn_measurement_device 'four-circle diffractometer'
_diffrn_measurement_device_type 'XtaLAB Synergy, Dualflex, HyPix'
_diffrn_measurement_method '\w scans'
_diffrn_orient_matrix_type 'CrysAlisPro convention (1999,Acta A55,543-557)'
_diffrn_orient_matrix_UB_11 -0.0445788000
_diffrn_orient_matrix_UB_12 -0.1009605000
_diffrn_orient_matrix_UB_13 0.0251053000
_diffrn_orient_matrix_UB_21 -0.1255904000
_diffrn_orient_matrix_UB_22 -0.0157506000
_diffrn_orient_matrix_UB_23 -0.0454203000
_diffrn_orient_matrix_UB_31 0.0757522000
_diffrn_orient_matrix_UB_32 -0.0622824000
_diffrn_orient_matrix_UB_33 -0.0500278000
_diffrn_radiation_monochromator mirror
_diffrn_radiation_probe x-ray
_diffrn_radiation_type CuK\a
_diffrn_radiation_wavelength 1.54184
_diffrn_reflns_av_unetI/netI 0.0251
_diffrn_reflns_Laue_measured_fraction_full 0.999
_diffrn_reflns_Laue_measured_fraction_max 0.985
_diffrn_reflns_limit_h_max 12
_diffrn_reflns_limit_h_min -12
_diffrn_reflns_limit_k_max 16
_diffrn_reflns_limit_k_min -16
_diffrn_reflns_limit_l_max 24
_diffrn_reflns_limit_l_min -27
_diffrn_reflns_number 22234
_diffrn_reflns_point_group_measured_fraction_full 0.999
_diffrn_reflns_point_group_measured_fraction_max 0.985
_diffrn_reflns_theta_full 67.684
_diffrn_reflns_theta_max 77.658
_diffrn_reflns_theta_min 2.067
_diffrn_source 'micro-focus sealed X-ray tube'
_diffrn_source_type 'PhotonJet (Cu) X-ray Source'
_exptl_absorpt_coefficient_mu 6.071
_exptl_absorpt_correction_T_max 1.00000
_exptl_absorpt_correction_T_min 0.74936
_exptl_absorpt_correction_type multi-scan
_exptl_absorpt_process_details
;
CrysAlisPro 1.171.40.74a (Rigaku Oxford Diffraction, 2020)
Empirical absorption correction using spherical harmonics,
 implemented in SCALE3 ABSPACK scaling algorithm.
;
_exptl_crystal_colour green
_exptl_crystal_colour_primary green
_exptl_crystal_density_diffrn 1.480
_exptl_crystal_description plate
_exptl_crystal_F_000 1304
_exptl_crystal_size_max 0.116
_exptl_crystal_size_mid 0.067
_exptl_crystal_size_min 0.05
_refine_diff_density_max 0.808
_refine_diff_density_min -0.707
_refine_diff_density_rms 0.107
_refine_ls_extinction_method none
_refine_ls_goodness_of_fit_ref 1.038
_refine_ls_hydrogen_treatment constr
_refine_ls_matrix_type full
_refine_ls_number_parameters 662
_refine_ls_number_reflns 22234
_refine_ls_number_restraints 0
_refine_ls_restrained_S_all 1.038
_refine_ls_R_factor_all 0.0785
_refine_ls_R_factor_gt 0.0651
_refine_ls_shift/su_max 0.001
_refine_ls_shift/su_mean 0.000
_refine_ls_structure_factor_coef Fsqd
_refine_ls_weighting_details 'w=1/[\s^2^(Fo^2^)+(0.1043P)^2^+6.2614P] where P=(Fo^2^+2Fc^2^)/3'
_refine_ls_weighting_scheme calc
_refine_ls_wR_factor_gt 0.1859
_refine_ls_wR_factor_ref 0.1957
_reflns_Friedel_coverage 0.000
_reflns_number_gt 18156
_reflns_number_total 22234
_reflns_threshold_expression 'I > 2\s(I)'
_twin_special_details
;
Component 2 rotated by 1.5233\% 
 around [0.64 -0.21 -0.74] (reciprocal) or [0.95 -0.20 -0.24] (direct)
;
_cod_data_source_file d1nj02124a2.cif
_cod_data_source_block p-och3_twin1_hklf4
_cod_depositor_comments 'Adding full bibliography for 7060727--7060731.cif.'
_cod_original_cell_volume 2814.63(6)
_cod_database_code 7060728
_shelx_shelxl_version_number 2018/3
_chemical_oxdiff_formula C26H26O2S8
_shelx_space_group_comment
;
The symmetry employed for this shelxl refinement is uniquely defined
by the following loop, which should always be used as a source of
symmetry information in preference to the above space-group names.
They are only intended as comments.
;
_shelx_estimated_absorpt_t_max 0.751
_shelx_estimated_absorpt_t_min 0.539
_diffrn_oxdiff_digest_frames
;
0177539f48f817f3222ac28f72244cd0d90694400a7
;
_olex2_refinement_description
;
1. Twinned data refinement
 Scales: 0.4657(15)
 0.5343(15)
2. Fixed Uiso
 At 1.2 times of:
  All C(H) groups
 At 1.5 times of:
  All C(H,H,H) groups
3.a Aromatic/amide H refined with riding coordinates:
 C8(H8), C9(H9), C11(H11), C12(H12), C21(H21), C22(H22), C24(H24), C25(H25),
 C34(H34), C35(H35), C37(H37), C38(H38), C47(H47), C48(H48), C50(H50), C51(H51)
3.b Idealised Me refined as rotating group:
 C5(H5A,H5B,H5C), C6(H6A,H6B,H6C), C13(H13A,H13B,H13C), C18(H18A,H18B,H18C),
 C19(H19A,H19B,H19C), C26(H26A,H26B,H26C), C31(H31A,H31B,H31C), C32(H32A,H32B,
 H32C), C39(H39A,H39B,H39C), C44(H44A,H44B,H44C), C45(H45A,H45B,H45C), C52(H52A,
 H52B,H52C)
;
_olex2_submission_special_instructions 'No special instructions were received'
_oxdiff_exptl_absorpt_empirical_details
;
Empirical correction (ABSPACK) includes:
- Absorption correction using spherical harmonics
- Frame scaling
;
_oxdiff_exptl_absorpt_empirical_full_max 1.582
_oxdiff_exptl_absorpt_empirical_full_min 0.657
_oxdiff_twin_integration_method simultaneous
_oxdiff_twin_items 2

loop_
_space_group_symop_operation_xyz
'x, y, z'
'-x, -y, -z'

loop_
_atom_site_label
_atom_site_type_symbol
_atom_site_fract_x
_atom_site_fract_y
_atom_site_fract_z
_atom_site_U_iso_or_equiv
_atom_site_adp_type
_atom_site_occupancy
_atom_site_site_symmetry_order
_atom_site_calc_flag
_atom_site_refinement_flags_posn
_atom_site_refinement_flags_adp
_atom_site_refinement_flags_occupancy
_atom_site_disorder_assembly
_atom_site_disorder_group
S1 S -0.12387(11) 0.39546(8) 0.59426(5) 0.0291(2) Uani 1 1 d . . . . .
S2 S -0.03684(11) 0.24850(8) 0.67580(5) 0.0272(2) Uani 1 1 d . . . . .
S3 S -0.06938(12) 0.26353(9) 0.47586(5) 0.0316(2) Uani 1 1 d . . . . .
S4 S 0.02902(12) 0.09544(8) 0.56418(5) 0.0321(2) Uani 1 1 d . . . . .
S5 S -0.42390(10) 0.43124(8) 0.69033(5) 0.0282(2) Uani 1 1 d . . . . .
S6 S -0.38279(10) 0.62792(8) 0.64090(5) 0.0267(2) Uani 1 1 d . . . . .
S7 S -0.69908(11) 0.37790(9) 0.62469(6) 0.0349(3) Uani 1 1 d . . . . .
S8 S -0.64583(11) 0.58952(9) 0.56151(5) 0.0342(2) Uani 1 1 d . . . . .
O1 O -0.1357(4) 0.4165(3) 0.97816(15) 0.0436(9) Uani 1 1 d . . . . .
O2 O 0.2053(3) 0.8746(2) 0.69297(16) 0.0320(7) Uani 1 1 d . . . . .
C1 C -0.1324(4) 0.4400(3) 0.71975(19) 0.0243(8) Uani 1 1 d . . . . .
C2 C -0.1008(4) 0.3694(3) 0.67202(19) 0.0255(8) Uani 1 1 d . . . . .
C3 C -0.0686(4) 0.2806(3) 0.55796(19) 0.0274(8) Uani 1 1 d . . . . .
C4 C -0.0310(4) 0.2123(3) 0.59434(19) 0.0276(8) Uani 1 1 d . . . . .
C5 C 0.0941(8) 0.3228(8) 0.4663(3) 0.076(3) Uani 1 1 d . . . . .
H5A H 0.105944 0.322174 0.421673 0.114 Uiso 1 1 calc GR . . . .
H5B H 0.161325 0.283719 0.484281 0.114 Uiso 1 1 calc GR . . . .
H5C H 0.104005 0.394608 0.487782 0.114 Uiso 1 1 calc GR . . . .
C6 C 0.0103(5) 0.0185(4) 0.6262(2) 0.0368(10) Uani 1 1 d . . . . .
H6A H 0.026552 -0.053362 0.610978 0.055 Uiso 1 1 calc GR . . . .
H6B H -0.080261 0.019926 0.639884 0.055 Uiso 1 1 calc GR . . . .
H6C H 0.074403 0.046892 0.661460 0.055 Uiso 1 1 calc GR . . . .
C7 C -0.1262(4) 0.4344(3) 0.78693(19) 0.0256(8) Uani 1 1 d . . . . .
C8 C -0.0656(5) 0.3582(3) 0.8157(2) 0.0305(9) Uani 1 1 d . . . . .
H8 H -0.021439 0.307522 0.790868 0.037 Uiso 1 1 calc R . . . .
C9 C -0.0691(5) 0.3559(4) 0.8789(2) 0.0353(10) Uani 1 1 d . . . . .
H9 H -0.026139 0.304588 0.897109 0.042 Uiso 1 1 calc R . . . .
C10 C -0.1346(5) 0.4276(4) 0.9163(2) 0.0335(10) Uani 1 1 d . . . . .
C11 C -0.1922(5) 0.5053(4) 0.8899(2) 0.0316(9) Uani 1 1 d . . . . .
H11 H -0.234232 0.556510 0.915410 0.038 Uiso 1 1 calc R . . . .
C12 C -0.1881(4) 0.5079(3) 0.8265(2) 0.0291(8) Uani 1 1 d . . . . .
H12 H -0.228534 0.561242 0.809076 0.035 Uiso 1 1 calc R . . . .
C13 C -0.2073(7) 0.4876(5) 1.0163(2) 0.0457(12) Uani 1 1 d . . . . .
H13A H -0.298773 0.484714 0.997973 0.069 Uiso 1 1 calc GR . . . .
H13B H -0.163852 0.558144 1.018573 0.069 Uiso 1 1 calc GR . . . .
H13C H -0.208621 0.468741 1.058430 0.069 Uiso 1 1 calc GR . . . .
C14 C -0.1783(4) 0.5363(3) 0.69863(18) 0.0237(8) Uani 1 1 d . . . . .
C15 C -0.3085(4) 0.5343(3) 0.67930(18) 0.0253(8) Uani 1 1 d . . . . .
C16 C -0.5496(4) 0.4582(3) 0.6374(2) 0.0280(8) Uani 1 1 d . . . . .
C17 C -0.5294(4) 0.5472(3) 0.6128(2) 0.0277(8) Uani 1 1 d . . . . .
C18 C -0.6421(6) 0.2496(4) 0.6212(3) 0.0439(12) Uani 1 1 d . . . . .
H18A H -0.580451 0.239080 0.588139 0.066 Uiso 1 1 calc GR . . . .
H18B H -0.718604 0.197014 0.612193 0.066 Uiso 1 1 calc GR . . . .
H18C H -0.596542 0.243305 0.661521 0.066 Uiso 1 1 calc GR . . . .
C19 C -0.5411(6) 0.6542(4) 0.5111(2) 0.0387(11) Uani 1 1 d . . . . .
H19A H -0.595069 0.666544 0.474335 0.058 Uiso 1 1 calc GR . . . .
H19B H -0.471136 0.610278 0.497725 0.058 Uiso 1 1 calc GR . . . .
H19C H -0.500482 0.720648 0.534039 0.058 Uiso 1 1 calc GR . . . .
C20 C -0.0764(4) 0.6239(3) 0.69825(18) 0.0243(8) Uani 1 1 d . . . . .
C21 C -0.1073(4) 0.7270(3) 0.70992(19) 0.0266(8) Uani 1 1 d . . . . .
H21 H -0.195308 0.741076 0.718967 0.032 Uiso 1 1 calc R . . . .
C22 C -0.0108(4) 0.8091(3) 0.7084(2) 0.0276(8) Uani 1 1 d . . . . .
H22 H -0.032957 0.878657 0.716856 0.033 Uiso 1 1 calc R . . . .
C23 C 0.1173(4) 0.7896(3) 0.69473(19) 0.0273(8) Uani 1 1 d . . . . .
C24 C 0.1514(4) 0.6877(3) 0.6844(2) 0.0276(8) Uani 1 1 d . . . . .
H24 H 0.239663 0.674025 0.675642 0.033 Uiso 1 1 calc R . . . .
C25 C 0.0553(4) 0.6065(3) 0.68705(19) 0.0268(8) Uani 1 1 d . . . . .
H25 H 0.079404 0.537299 0.681102 0.032 Uiso 1 1 calc R . . . .
C26 C 0.3320(5) 0.8571(4) 0.6698(2) 0.0337(9) Uani 1 1 d . . . . .
H26A H 0.383831 0.923884 0.669526 0.051 Uiso 1 1 calc GR . . . .
H26B H 0.319371 0.818987 0.627081 0.051 Uiso 1 1 calc GR . . . .
H26C H 0.379700 0.816238 0.696745 0.051 Uiso 1 1 calc GR . . . .
S9 S 0.62480(11) 1.12686(8) 0.89705(5) 0.0282(2) Uani 1 1 d . . . . .
S10 S 0.57950(10) 1.24588(8) 0.79463(5) 0.0267(2) Uani 1 1 d . . . . .
S11 S 0.50685(15) 1.27738(10) 0.99188(6) 0.0418(3) Uani 1 1 d . . . . .
S12 S 0.45430(12) 1.41442(8) 0.87374(6) 0.0352(3) Uani 1 1 d . . . . .
S13 S 0.92593(10) 1.05360(8) 0.81824(5) 0.0268(2) Uani 1 1 d . . . . .
S14 S 0.87263(10) 0.87515(8) 0.88535(5) 0.0279(2) Uani 1 1 d . . . . .
S15 S 1.20377(11) 1.10755(9) 0.87776(5) 0.0309(2) Uani 1 1 d . . . . .
S16 S 1.14218(11) 0.91546(9) 0.95958(5) 0.0324(2) Uani 1 1 d . . . . .
O3 O 0.6634(4) 0.9541(3) 0.51431(14) 0.0330(7) Uani 1 1 d . . . . .
O4 O 0.2767(3) 0.6324(2) 0.83205(16) 0.0320(7) Uani 1 1 d . . . . .
C27 C 0.6449(4) 1.0391(3) 0.77740(19) 0.0235(8) Uani 1 1 d . . . . .
C28 C 0.6184(4) 1.1255(3) 0.81508(19) 0.0243(8) Uani 1 1 d . . . . .
C29 C 0.5440(5) 1.2404(3) 0.9147(2) 0.0304(9) Uani 1 1 d . . . . .
C30 C 0.5227(5) 1.2950(3) 0.8675(2) 0.0302(9) Uani 1 1 d . . . . .
C31 C 0.4677(5) 1.1539(4) 1.0174(2) 0.0377(10) Uani 1 1 d . . . . .
H31A H 0.400118 1.111981 0.987767 0.057 Uiso 1 1 calc GR . . . .
H31B H 0.433441 1.164941 1.058976 0.057 Uiso 1 1 calc GR . . . .
H31C H 0.548219 1.117424 1.019230 0.057 Uiso 1 1 calc GR . . . .
C32 C 0.3031(5) 1.3803(4) 0.8227(3) 0.0428(12) Uani 1 1 d . . . . .
H32A H 0.324387 1.342566 0.782660 0.064 Uiso 1 1 calc GR . . . .
H32B H 0.263280 1.443771 0.815613 0.064 Uiso 1 1 calc GR . . . .
H32C H 0.239942 1.336317 0.842464 0.064 Uiso 1 1 calc GR . . . .
C33 C 0.6501(4) 1.0241(3) 0.7091(2) 0.0257(8) Uani 1 1 d . . . . .
C34 C 0.6483(4) 1.1043(3) 0.6719(2) 0.0273(8) Uani 1 1 d . . . . .
H34 H 0.643630 1.173652 0.691487 0.033 Uiso 1 1 calc R . . . .
C35 C 0.6533(4) 1.0837(3) 0.6068(2) 0.0287(8) Uani 1 1 d . . . . .
H35 H 0.651699 1.139019 0.582809 0.034 Uiso 1 1 calc R . . . .
C36 C 0.6606(4) 0.9834(3) 0.5773(2) 0.0280(8) Uani 1 1 d . . . . .
C37 C 0.6645(5) 0.9030(3) 0.6132(2) 0.0297(9) Uani 1 1 d . . . . .
H37 H 0.670407 0.833964 0.593352 0.036 Uiso 1 1 calc R . . . .
C38 C 0.6598(4) 0.9231(3) 0.6773(2) 0.0264(8) Uani 1 1 d . . . . .
H38 H 0.663162 0.867227 0.700838 0.032 Uiso 1 1 calc R . . . .
C39 C 0.6772(5) 1.0346(4) 0.4766(2) 0.0316(9) Uani 1 1 d . . . . .
H39A H 0.676906 1.003873 0.432578 0.047 Uiso 1 1 calc GR . . . .
H39B H 0.761250 1.077668 0.489330 0.047 Uiso 1 1 calc GR . . . .
H39C H 0.602874 1.077706 0.482087 0.047 Uiso 1 1 calc GR . . . .
C40 C 0.6798(4) 0.9507(3) 0.81102(18) 0.0237(8) Uani 1 1 d . . . . .
C41 C 0.8077(4) 0.9559(3) 0.83470(19) 0.0255(8) Uani 1 1 d . . . . .
C42 C 1.0550(4) 1.0251(3) 0.8692(2) 0.0281(8) Uani 1 1 d . . . . .
C43 C 1.0299(4) 0.9467(3) 0.9019(2) 0.0278(8) Uani 1 1 d . . . . .
C44 C 1.2371(5) 1.1032(4) 0.7956(2) 0.0336(9) Uani 1 1 d . . . . .
H44A H 1.221592 1.031407 0.774281 0.050 Uiso 1 1 calc GR . . . .
H44B H 1.329864 1.129543 0.792558 0.050 Uiso 1 1 calc GR . . . .
H44C H 1.177833 1.146475 0.775843 0.050 Uiso 1 1 calc GR . . . .
C45 C 1.0423(5) 0.8217(4) 0.9955(2) 0.0390(11) Uani 1 1 d . . . . .
H45A H 1.014739 0.760110 0.964514 0.058 Uiso 1 1 calc GR . . . .
H45B H 0.963367 0.852653 1.010912 0.058 Uiso 1 1 calc GR . . . .
H45C H 1.094879 0.801745 1.030545 0.058 Uiso 1 1 calc GR . . . .
C46 C 0.5750(4) 0.8679(3) 0.81786(18) 0.0246(8) Uani 1 1 d . . . . .
C47 C 0.6011(4) 0.7635(3) 0.8155(2) 0.0272(8) Uani 1 1 d . . . . .
H47 H 0.689154 0.745062 0.810689 0.033 Uiso 1 1 calc R . . . .
C48 C 0.4990(5) 0.6867(3) 0.8202(2) 0.0303(9) Uani 1 1 d . . . . .
H48 H 0.517340 0.616203 0.817643 0.036 Uiso 1 1 calc R . . . .
C49 C 0.3705(4) 0.7134(3) 0.8285(2) 0.0278(8) Uani 1 1 d . . . . .
C50 C 0.3422(4) 0.8158(3) 0.83038(19) 0.0267(8) Uani 1 1 d . . . . .
H50 H 0.254139 0.833924 0.835562 0.032 Uiso 1 1 calc R . . . .
C51 C 0.4443(4) 0.8915(3) 0.82463(19) 0.0267(8) Uani 1 1 d . . . . .
H51 H 0.424368 0.961378 0.825333 0.032 Uiso 1 1 calc R . . . .
C52 C 0.1467(5) 0.6578(4) 0.8472(2) 0.0334(9) Uani 1 1 d . . . . .
H52A H 0.111074 0.698612 0.816633 0.050 Uiso 1 1 calc GR . . . .
H52B H 0.151817 0.698564 0.889161 0.050 Uiso 1 1 calc GR . . . .
H52C H 0.088094 0.593808 0.846331 0.050 Uiso 1 1 calc GR . . . .

loop_
_atom_site_aniso_label
_atom_site_aniso_U_11
_atom_site_aniso_U_22
_atom_site_aniso_U_33
_atom_site_aniso_U_23
_atom_site_aniso_U_13
_atom_site_aniso_U_12
S1 0.0367(5) 0.0272(5) 0.0243(5) 0.0057(4) 0.0000(4) 0.0066(4)
S2 0.0327(5) 0.0244(5) 0.0252(5) 0.0054(3) 0.0003(4) 0.0053(4)
S3 0.0360(6) 0.0349(5) 0.0233(5) 0.0045(4) -0.0007(4) 0.0024(4)
S4 0.0378(6) 0.0273(5) 0.0314(5) 0.0027(4) 0.0027(4) 0.0068(4)
S5 0.0253(5) 0.0279(5) 0.0324(5) 0.0127(4) -0.0030(4) -0.0011(4)
S6 0.0258(5) 0.0253(5) 0.0305(5) 0.0109(4) -0.0018(4) 0.0021(4)
S7 0.0243(5) 0.0336(5) 0.0465(6) 0.0104(4) -0.0045(4) -0.0020(4)
S8 0.0291(5) 0.0386(6) 0.0371(6) 0.0136(4) -0.0036(4) 0.0059(4)
O1 0.067(3) 0.0449(19) 0.0241(15) 0.0117(13) 0.0088(16) 0.0166(18)
O2 0.0244(15) 0.0300(15) 0.0414(17) 0.0105(13) -0.0018(13) -0.0042(12)
C1 0.0205(18) 0.0248(19) 0.0281(19) 0.0071(15) -0.0007(15) 0.0020(15)
C2 0.0254(19) 0.0252(19) 0.0264(19) 0.0073(15) -0.0011(15) 0.0026(15)
C3 0.030(2) 0.0269(19) 0.0250(19) 0.0031(15) 0.0028(16) 0.0036(16)
C4 0.030(2) 0.027(2) 0.0248(19) 0.0026(15) 0.0010(16) 0.0017(16)
C5 0.071(5) 0.119(7) 0.029(3) 0.008(3) 0.004(3) -0.041(5)
C6 0.039(2) 0.030(2) 0.045(3) 0.0118(19) 0.003(2) 0.0092(19)
C7 0.0224(18) 0.0273(19) 0.028(2) 0.0085(15) 0.0011(15) 0.0005(15)
C8 0.034(2) 0.029(2) 0.030(2) 0.0051(16) -0.0017(17) 0.0082(17)
C9 0.043(3) 0.035(2) 0.030(2) 0.0102(17) 0.0005(19) 0.011(2)
C10 0.040(2) 0.039(2) 0.023(2) 0.0108(17) 0.0021(18) 0.0013(19)
C11 0.032(2) 0.035(2) 0.029(2) 0.0049(17) 0.0053(17) 0.0061(18)
C12 0.029(2) 0.032(2) 0.029(2) 0.0099(16) -0.0004(16) 0.0035(17)
C13 0.065(4) 0.050(3) 0.024(2) 0.008(2) 0.008(2) 0.015(3)
C14 0.0270(19) 0.0234(18) 0.0216(17) 0.0060(14) 0.0007(15) 0.0027(15)
C15 0.027(2) 0.0264(19) 0.0227(18) 0.0053(14) 0.0010(15) 0.0020(15)
C16 0.028(2) 0.027(2) 0.029(2) 0.0086(16) 0.0020(16) 0.0007(16)
C17 0.026(2) 0.030(2) 0.0273(19) 0.0050(16) 0.0005(16) 0.0051(16)
C18 0.040(3) 0.030(2) 0.060(3) 0.008(2) -0.004(2) -0.002(2)
C19 0.045(3) 0.039(2) 0.032(2) 0.0116(19) -0.007(2) 0.003(2)
C20 0.0239(19) 0.0272(19) 0.0220(17) 0.0060(14) -0.0001(15) 0.0016(15)
C21 0.029(2) 0.0251(19) 0.0264(19) 0.0048(15) 0.0023(16) 0.0034(16)
C22 0.028(2) 0.0229(19) 0.031(2) 0.0040(15) -0.0005(16) -0.0001(16)
C23 0.028(2) 0.027(2) 0.0266(19) 0.0079(15) 0.0005(16) -0.0015(16)
C24 0.0218(18) 0.031(2) 0.031(2) 0.0064(16) 0.0010(16) 0.0024(16)
C25 0.029(2) 0.0245(19) 0.0277(19) 0.0051(15) 0.0029(16) 0.0044(16)
C26 0.031(2) 0.039(2) 0.031(2) 0.0105(18) 0.0013(18) -0.0051(19)
S9 0.0331(5) 0.0288(5) 0.0244(5) 0.0079(4) 0.0018(4) 0.0059(4)
S10 0.0290(5) 0.0245(5) 0.0287(5) 0.0097(4) 0.0041(4) 0.0040(4)
S11 0.0589(8) 0.0362(6) 0.0305(5) 0.0029(4) 0.0103(5) 0.0050(5)
S12 0.0402(6) 0.0255(5) 0.0411(6) 0.0056(4) 0.0059(5) 0.0071(4)
S13 0.0231(4) 0.0268(5) 0.0319(5) 0.0120(4) -0.0010(4) 0.0004(4)
S14 0.0260(5) 0.0287(5) 0.0310(5) 0.0133(4) -0.0017(4) 0.0020(4)
S15 0.0247(5) 0.0338(5) 0.0329(5) 0.0063(4) -0.0033(4) -0.0024(4)
S16 0.0295(5) 0.0376(6) 0.0316(5) 0.0118(4) -0.0047(4) 0.0043(4)
O3 0.0408(18) 0.0333(16) 0.0250(14) 0.0066(12) 0.0037(13) 0.0000(13)
O4 0.0260(15) 0.0274(15) 0.0425(17) 0.0080(12) 0.0038(13) -0.0047(12)
C27 0.0198(17) 0.0241(18) 0.0275(19) 0.0081(15) 0.0000(15) 0.0016(14)
C28 0.0219(18) 0.0267(19) 0.0258(18) 0.0102(15) -0.0003(15) 0.0011(15)
C29 0.031(2) 0.029(2) 0.031(2) 0.0057(16) 0.0042(17) 0.0018(17)
C30 0.033(2) 0.025(2) 0.034(2) 0.0065(16) 0.0059(18) 0.0051(17)
C31 0.040(3) 0.049(3) 0.026(2) 0.0097(19) 0.0013(19) 0.003(2)
C32 0.035(2) 0.031(2) 0.064(3) 0.013(2) 0.001(2) 0.0073(19)
C33 0.0229(18) 0.0260(19) 0.029(2) 0.0088(15) 0.0013(15) 0.0017(15)
C34 0.028(2) 0.0259(19) 0.030(2) 0.0116(16) 0.0037(16) 0.0018(16)
C35 0.029(2) 0.031(2) 0.028(2) 0.0119(16) 0.0022(17) 0.0043(17)
C36 0.0250(19) 0.032(2) 0.028(2) 0.0103(16) 0.0010(16) 0.0015(16)
C37 0.032(2) 0.026(2) 0.031(2) 0.0068(16) 0.0036(17) 0.0025(17)
C38 0.0268(19) 0.0238(19) 0.030(2) 0.0098(15) 0.0020(16) 0.0020(15)
C39 0.033(2) 0.039(2) 0.0246(19) 0.0108(17) 0.0029(17) 0.0041(18)
C40 0.0259(19) 0.0241(18) 0.0225(17) 0.0071(14) 0.0021(15) 0.0039(15)
C41 0.026(2) 0.0247(19) 0.0262(19) 0.0064(15) 0.0011(16) 0.0022(15)
C42 0.026(2) 0.029(2) 0.030(2) 0.0069(16) -0.0001(16) 0.0019(16)
C43 0.027(2) 0.029(2) 0.0286(19) 0.0055(15) 0.0018(16) 0.0041(16)
C44 0.028(2) 0.034(2) 0.040(2) 0.0102(18) 0.0056(18) 0.0009(17)
C45 0.041(3) 0.046(3) 0.033(2) 0.018(2) 0.000(2) 0.008(2)
C46 0.029(2) 0.0262(19) 0.0194(17) 0.0066(14) 0.0016(15) 0.0007(16)
C47 0.027(2) 0.027(2) 0.0285(19) 0.0080(15) 0.0030(16) 0.0024(16)
C48 0.030(2) 0.025(2) 0.037(2) 0.0074(16) 0.0032(18) 0.0018(17)
C49 0.028(2) 0.027(2) 0.0278(19) 0.0089(15) -0.0006(16) -0.0039(16)
C50 0.0231(19) 0.031(2) 0.0271(19) 0.0091(15) -0.0004(15) 0.0012(16)
C51 0.026(2) 0.028(2) 0.0278(19) 0.0115(15) -0.0003(16) 0.0031(16)
C52 0.030(2) 0.036(2) 0.034(2) 0.0082(18) 0.0049(18) -0.0034(18)

loop_
_atom_type_symbol
_atom_type_description
_atom_type_scat_dispersion_real
_atom_type_scat_dispersion_imag
_atom_type_scat_source
C C 0.0181 0.0091 'International Tables Vol C Tables 4.2.6.8 and 6.1.1.4'
H H 0.0000 0.0000 'International Tables Vol C Tables 4.2.6.8 and 6.1.1.4'
O O 0.0492 0.0322 'International Tables Vol C Tables 4.2.6.8 and 6.1.1.4'
S S 0.3331 0.5567 'International Tables Vol C Tables 4.2.6.8 and 6.1.1.4'

loop_
_geom_angle_atom_site_label_1
_geom_angle_atom_site_label_2
_geom_angle_atom_site_label_3
_geom_angle
_geom_angle_site_symmetry_1
_geom_angle_site_symmetry_3
_geom_angle_publ_flag
C3 S1 C2 96.5(2) . . ?
C4 S2 C2 96.3(2) . . ?
C3 S3 C5 100.5(2) . . ?
C4 S4 C6 103.2(2) . . ?
C16 S5 C15 96.1(2) . . ?
C17 S6 C15 95.5(2) . . ?
C16 S7 C18 102.2(2) . . ?
C17 S8 C19 102.5(2) . . ?
C10 O1 C13 116.3(4) . . ?
C23 O2 C26 117.7(4) . . ?
C2 C1 C7 129.0(4) . . ?
C2 C1 C14 113.2(4) . . ?
C7 C1 C14 117.8(4) . . ?
S2 C2 S1 112.5(2) . . ?
C1 C2 S1 119.1(3) . . ?
C1 C2 S2 128.4(3) . . ?
S1 C3 S3 116.8(2) . . ?
C4 C3 S1 117.8(3) . . ?
C4 C3 S3 125.4(3) . . ?
S4 C4 S2 120.7(3) . . ?
C3 C4 S2 116.8(3) . . ?
C3 C4 S4 122.4(3) . . ?
S3 C5 H5A 109.5 . . ?
S3 C5 H5B 109.5 . . ?
S3 C5 H5C 109.5 . . ?
H5A C5 H5B 109.5 . . ?
H5A C5 H5C 109.5 . . ?
H5B C5 H5C 109.5 . . ?
S4 C6 H6A 109.5 . . ?
S4 C6 H6B 109.5 . . ?
S4 C6 H6C 109.5 . . ?
H6A C6 H6B 109.5 . . ?
H6A C6 H6C 109.5 . . ?
H6B C6 H6C 109.5 . . ?
C8 C7 C1 125.0(4) . . ?
C12 C7 C1 118.6(4) . . ?
C12 C7 C8 116.4(4) . . ?
C7 C8 H8 119.4 . . ?
C9 C8 C7 121.3(4) . . ?
C9 C8 H8 119.4 . . ?
C8 C9 H9 119.5 . . ?
C8 C9 C10 120.9(4) . . ?
C10 C9 H9 119.5 . . ?
O1 C10 C9 116.2(4) . . ?
O1 C10 C11 124.4(4) . . ?
C9 C10 C11 119.3(4) . . ?
C10 C11 H11 120.1 . . ?
C12 C11 C10 119.7(4) . . ?
C12 C11 H11 120.1 . . ?
C7 C12 H12 118.9 . . ?
C11 C12 C7 122.3(4) . . ?
C11 C12 H12 118.9 . . ?
O1 C13 H13A 109.5 . . ?
O1 C13 H13B 109.5 . . ?
O1 C13 H13C 109.5 . . ?
H13A C13 H13B 109.5 . . ?
H13A C13 H13C 109.5 . . ?
H13B C13 H13C 109.5 . . ?
C15 C14 C1 117.6(4) . . ?
C15 C14 C20 125.4(4) . . ?
C20 C14 C1 117.0(4) . . ?
S5 C15 S6 112.4(2) . . ?
C14 C15 S5 121.0(3) . . ?
C14 C15 S6 126.6(3) . . ?
S7 C16 S5 119.6(2) . . ?
C17 C16 S5 116.9(3) . . ?
C17 C16 S7 123.1(3) . . ?
S8 C17 S6 119.9(3) . . ?
C16 C17 S6 116.3(3) . . ?
C16 C17 S8 123.5(3) . . ?
S7 C18 H18A 109.5 . . ?
S7 C18 H18B 109.5 . . ?
S7 C18 H18C 109.5 . . ?
H18A C18 H18B 109.5 . . ?
H18A C18 H18C 109.5 . . ?
H18B C18 H18C 109.5 . . ?
S8 C19 H19A 109.5 . . ?
S8 C19 H19B 109.5 . . ?
S8 C19 H19C 109.5 . . ?
H19A C19 H19B 109.5 . . ?
H19A C19 H19C 109.5 . . ?
H19B C19 H19C 109.5 . . ?
C21 C20 C14 121.3(4) . . ?
C25 C20 C14 120.9(4) . . ?
C25 C20 C21 117.8(4) . . ?
C20 C21 H21 119.6 . . ?
C22 C21 C20 120.9(4) . . ?
C22 C21 H21 119.6 . . ?
C21 C22 H22 119.9 . . ?
C23 C22 C21 120.1(4) . . ?
C23 C22 H22 119.9 . . ?
O2 C23 C22 116.4(4) . . ?
O2 C23 C24 123.5(4) . . ?
C22 C23 C24 120.1(4) . . ?
C23 C24 H24 120.3 . . ?
C25 C24 C23 119.4(4) . . ?
C25 C24 H24 120.3 . . ?
C20 C25 H25 119.2 . . ?
C24 C25 C20 121.7(4) . . ?
C24 C25 H25 119.2 . . ?
O2 C26 H26A 109.5 . . ?
O2 C26 H26B 109.5 . . ?
O2 C26 H26C 109.5 . . ?
H26A C26 H26B 109.5 . . ?
H26A C26 H26C 109.5 . . ?
H26B C26 H26C 109.5 . . ?
C29 S9 C28 96.4(2) . . ?
C30 S10 C28 96.3(2) . . ?
C29 S11 C31 102.1(2) . . ?
C30 S12 C32 101.2(2) . . ?
C42 S13 C41 95.8(2) . . ?
C43 S14 C41 96.2(2) . . ?
C42 S15 C44 99.4(2) . . ?
C43 S16 C45 102.7(2) . . ?
C36 O3 C39 117.2(3) . . ?
C49 O4 C52 117.2(4) . . ?
C28 C27 C33 127.7(4) . . ?
C28 C27 C40 114.8(4) . . ?
C33 C27 C40 117.4(4) . . ?
S10 C28 S9 111.6(2) . . ?
C27 C28 S9 119.5(3) . . ?
C27 C28 S10 128.8(3) . . ?
S11 C29 S9 118.2(3) . . ?
C30 C29 S9 116.5(4) . . ?
C30 C29 S11 125.2(4) . . ?
S12 C30 S10 117.6(3) . . ?
C29 C30 S10 116.6(4) . . ?
C29 C30 S12 125.6(4) . . ?
S11 C31 H31A 109.5 . . ?
S11 C31 H31B 109.5 . . ?
S11 C31 H31C 109.5 . . ?
H31A C31 H31B 109.5 . . ?
H31A C31 H31C 109.5 . . ?
H31B C31 H31C 109.5 . . ?
S12 C32 H32A 109.5 . . ?
S12 C32 H32B 109.5 . . ?
S12 C32 H32C 109.5 . . ?
H32A C32 H32B 109.5 . . ?
H32A C32 H32C 109.5 . . ?
H32B C32 H32C 109.5 . . ?
C34 C33 C27 124.8(4) . . ?
C34 C33 C38 116.5(4) . . ?
C38 C33 C27 118.7(4) . . ?
C33 C34 H34 119.3 . . ?
C35 C34 C33 121.4(4) . . ?
C35 C34 H34 119.3 . . ?
C34 C35 H35 119.8 . . ?
C36 C35 C34 120.3(4) . . ?
C36 C35 H35 119.8 . . ?
O3 C36 C35 125.4(4) . . ?
O3 C36 C37 115.3(4) . . ?
C35 C36 C37 119.3(4) . . ?
C36 C37 H37 119.8 . . ?
C38 C37 C36 120.4(4) . . ?
C38 C37 H37 119.8 . . ?
C33 C38 H38 119.0 . . ?
C37 C38 C33 122.0(4) . . ?
C37 C38 H38 119.0 . . ?
O3 C39 H39A 109.5 . . ?
O3 C39 H39B 109.5 . . ?
O3 C39 H39C 109.5 . . ?
H39A C39 H39B 109.5 . . ?
H39A C39 H39C 109.5 . . ?
H39B C39 H39C 109.5 . . ?
C41 C40 C27 115.8(4) . . ?
C41 C40 C46 124.8(4) . . ?
C46 C40 C27 119.4(4) . . ?
S13 C41 S14 113.4(2) . . ?
C40 C41 S13 120.2(3) . . ?
C40 C41 S14 126.3(3) . . ?
S15 C42 S13 117.4(2) . . ?
C43 C42 S13 117.9(3) . . ?
C43 C42 S15 124.6(3) . . ?
S16 C43 S14 120.0(2) . . ?
C42 C43 S14 116.3(3) . . ?
C42 C43 S16 123.7(4) . . ?
S15 C44 H44A 109.5 . . ?
S15 C44 H44B 109.5 . . ?
S15 C44 H44C 109.5 . . ?
H44A C44 H44B 109.5 . . ?
H44A C44 H44C 109.5 . . ?
H44B C44 H44C 109.5 . . ?
S16 C45 H45A 109.5 . . ?
S16 C45 H45B 109.5 . . ?
S16 C45 H45C 109.5 . . ?
H45A C45 H45B 109.5 . . ?
H45A C45 H45C 109.5 . . ?
H45B C45 H45C 109.5 . . ?
C47 C46 C40 122.1(4) . . ?
C51 C46 C40 120.0(4) . . ?
C51 C46 C47 117.8(4) . . ?
C46 C47 H47 119.7 . . ?
C48 C47 C46 120.7(4) . . ?
C48 C47 H47 119.7 . . ?
C47 C48 H48 120.0 . . ?
C49 C48 C47 120.0(4) . . ?
C49 C48 H48 120.0 . . ?
O4 C49 C48 115.7(4) . . ?
O4 C49 C50 123.9(4) . . ?
C50 C49 C48 120.4(4) . . ?
C49 C50 H50 120.4 . . ?
C49 C50 C51 119.2(4) . . ?
C51 C50 H50 120.4 . . ?
C46 C51 H51 119.0 . . ?
C50 C51 C46 121.9(4) . . ?
C50 C51 H51 119.0 . . ?
O4 C52 H52A 109.5 . . ?
O4 C52 H52B 109.5 . . ?
O4 C52 H52C 109.5 . . ?
H52A C52 H52B 109.5 . . ?
H52A C52 H52C 109.5 . . ?
H52B C52 H52C 109.5 . . ?

loop_
_geom_bond_atom_site_label_1
_geom_bond_atom_site_label_2
_geom_bond_distance
_geom_bond_site_symmetry_2
_geom_bond_publ_flag
S1 C2 1.772(4) . ?
S1 C3 1.744(4) . ?
S2 C2 1.769(4) . ?
S2 C4 1.765(4) . ?
S3 C3 1.759(4) . ?
S3 C5 1.800(7) . ?
S4 C4 1.746(4) . ?
S4 C6 1.800(5) . ?
S5 C15 1.757(4) . ?
S5 C16 1.755(4) . ?
S6 C15 1.770(4) . ?
S6 C17 1.767(4) . ?
S7 C16 1.748(4) . ?
S7 C18 1.813(5) . ?
S8 C17 1.750(4) . ?
S8 C19 1.809(5) . ?
O1 C10 1.368(5) . ?
O1 C13 1.426(7) . ?
O2 C23 1.369(5) . ?
O2 C26 1.428(6) . ?
C1 C2 1.355(6) . ?
C1 C7 1.465(6) . ?
C1 C14 1.500(5) . ?
C3 C4 1.337(6) . ?
C5 H5A 0.9800 . ?
C5 H5B 0.9800 . ?
C5 H5C 0.9800 . ?
C6 H6A 0.9800 . ?
C6 H6B 0.9800 . ?
C6 H6C 0.9800 . ?
C7 C8 1.413(6) . ?
C7 C12 1.407(6) . ?
C8 H8 0.9500 . ?
C8 C9 1.375(6) . ?
C9 H9 0.9500 . ?
C9 C10 1.387(7) . ?
C10 C11 1.389(7) . ?
C11 H11 0.9500 . ?
C11 C12 1.381(6) . ?
C12 H12 0.9500 . ?
C13 H13A 0.9800 . ?
C13 H13B 0.9800 . ?
C13 H13C 0.9800 . ?
C14 C15 1.355(6) . ?
C14 C20 1.474(6) . ?
C16 C17 1.352(6) . ?
C18 H18A 0.9800 . ?
C18 H18B 0.9800 . ?
C18 H18C 0.9800 . ?
C19 H19A 0.9800 . ?
C19 H19B 0.9800 . ?
C19 H19C 0.9800 . ?
C20 C21 1.400(6) . ?
C20 C25 1.400(6) . ?
C21 H21 0.9500 . ?
C21 C22 1.393(6) . ?
C22 H22 0.9500 . ?
C22 C23 1.383(6) . ?
C23 C24 1.395(6) . ?
C24 H24 0.9500 . ?
C24 C25 1.385(6) . ?
C25 H25 0.9500 . ?
C26 H26A 0.9800 . ?
C26 H26B 0.9800 . ?
C26 H26C 0.9800 . ?
S9 C28 1.770(4) . ?
S9 C29 1.760(5) . ?
S10 C28 1.765(4) . ?
S10 C30 1.763(5) . ?
S11 C29 1.744(5) . ?
S11 C31 1.800(5) . ?
S12 C30 1.751(5) . ?
S12 C32 1.817(6) . ?
S13 C41 1.762(4) . ?
S13 C42 1.759(4) . ?
S14 C41 1.766(4) . ?
S14 C43 1.765(5) . ?
S15 C42 1.758(4) . ?
S15 C44 1.824(5) . ?
S16 C43 1.754(4) . ?
S16 C45 1.811(5) . ?
O3 C36 1.366(5) . ?
O3 C39 1.425(5) . ?
O4 C49 1.374(5) . ?
O4 C52 1.429(6) . ?
C27 C28 1.351(6) . ?
C27 C33 1.469(6) . ?
C27 C40 1.508(5) . ?
C29 C30 1.347(6) . ?
C31 H31A 0.9800 . ?
C31 H31B 0.9800 . ?
C31 H31C 0.9800 . ?
C32 H32A 0.9800 . ?
C32 H32B 0.9800 . ?
C32 H32C 0.9800 . ?
C33 C34 1.410(6) . ?
C33 C38 1.413(6) . ?
C34 H34 0.9500 . ?
C34 C35 1.402(6) . ?
C35 H35 0.9500 . ?
C35 C36 1.383(6) . ?
C36 C37 1.396(6) . ?
C37 H37 0.9500 . ?
C37 C38 1.379(6) . ?
C38 H38 0.9500 . ?
C39 H39A 0.9800 . ?
C39 H39B 0.9800 . ?
C39 H39C 0.9800 . ?
C40 C41 1.356(6) . ?
C40 C46 1.477(6) . ?
C42 C43 1.343(6) . ?
C44 H44A 0.9800 . ?
C44 H44B 0.9800 . ?
C44 H44C 0.9800 . ?
C45 H45A 0.9800 . ?
C45 H45B 0.9800 . ?
C45 H45C 0.9800 . ?
C46 C47 1.406(6) . ?
C46 C51 1.395(6) . ?
C47 H47 0.9500 . ?
C47 C48 1.395(6) . ?
C48 H48 0.9500 . ?
C48 C49 1.390(7) . ?
C49 C50 1.388(6) . ?
C50 H50 0.9500 . ?
C50 C51 1.391(6) . ?
C51 H51 0.9500 . ?
C52 H52A 0.9800 . ?
C52 H52B 0.9800 . ?
C52 H52C 0.9800 . ?

loop_
_geom_torsion_atom_site_label_1
_geom_torsion_atom_site_label_2
_geom_torsion_atom_site_label_3
_geom_torsion_atom_site_label_4
_geom_torsion
_geom_torsion_site_symmetry_1
_geom_torsion_site_symmetry_2
_geom_torsion_site_symmetry_3
_geom_torsion_site_symmetry_4
_geom_torsion_publ_flag
S1 C3 C4 S2 -2.0(5) . . . . ?
S1 C3 C4 S4 -178.9(2) . . . . ?
S3 C3 C4 S2 179.1(3) . . . . ?
S3 C3 C4 S4 2.2(6) . . . . ?
S5 C16 C17 S6 -3.5(5) . . . . ?
S5 C16 C17 S8 -177.6(2) . . . . ?
S7 C16 C17 S6 170.1(2) . . . . ?
S7 C16 C17 S8 -4.0(6) . . . . ?
O1 C10 C11 C12 -178.5(5) . . . . ?
O2 C23 C24 C25 -179.9(4) . . . . ?
C1 C7 C8 C9 -177.2(4) . . . . ?
C1 C7 C12 C11 177.0(4) . . . . ?
C1 C14 C15 S5 10.0(5) . . . . ?
C1 C14 C15 S6 -169.3(3) . . . . ?
C1 C14 C20 C21 -148.2(4) . . . . ?
C1 C14 C20 C25 30.9(5) . . . . ?
C2 S1 C3 S3 -179.9(3) . . . . ?
C2 S1 C3 C4 1.1(4) . . . . ?
C2 S2 C4 S4 178.7(3) . . . . ?
C2 S2 C4 C3 1.8(4) . . . . ?
C2 C1 C7 C8 10.2(7) . . . . ?
C2 C1 C7 C12 -167.8(4) . . . . ?
C2 C1 C14 C15 84.8(5) . . . . ?
C2 C1 C14 C20 -92.8(4) . . . . ?
C3 S1 C2 S2 0.2(3) . . . . ?
C3 S1 C2 C1 -179.7(4) . . . . ?
C4 S2 C2 S1 -1.0(3) . . . . ?
C4 S2 C2 C1 178.9(4) . . . . ?
C5 S3 C3 S1 89.4(4) . . . . ?
C5 S3 C3 C4 -91.7(5) . . . . ?
C6 S4 C4 S2 21.9(3) . . . . ?
C6 S4 C4 C3 -161.4(4) . . . . ?
C7 C1 C2 S1 177.8(3) . . . . ?
C7 C1 C2 S2 -2.1(7) . . . . ?
C7 C1 C14 C15 -95.7(5) . . . . ?
C7 C1 C14 C20 86.7(5) . . . . ?
C7 C8 C9 C10 1.1(8) . . . . ?
C8 C7 C12 C11 -1.2(6) . . . . ?
C8 C9 C10 O1 178.0(5) . . . . ?
C8 C9 C10 C11 -2.8(8) . . . . ?
C9 C10 C11 C12 2.5(7) . . . . ?
C10 C11 C12 C7 -0.5(7) . . . . ?
C12 C7 C8 C9 0.9(7) . . . . ?
C13 O1 C10 C9 -177.6(5) . . . . ?
C13 O1 C10 C11 3.3(8) . . . . ?
C14 C1 C2 S1 -2.8(5) . . . . ?
C14 C1 C2 S2 177.4(3) . . . . ?
C14 C1 C7 C8 -169.2(4) . . . . ?
C14 C1 C7 C12 12.8(6) . . . . ?
C14 C20 C21 C22 -178.9(4) . . . . ?
C14 C20 C25 C24 177.8(4) . . . . ?
C15 S5 C16 S7 178.8(3) . . . . ?
C15 S5 C16 C17 -7.4(4) . . . . ?
C15 S6 C17 S8 -173.4(3) . . . . ?
C15 S6 C17 C16 12.3(4) . . . . ?
C15 C14 C20 C21 34.4(6) . . . . ?
C15 C14 C20 C25 -146.5(4) . . . . ?
C16 S5 C15 S6 15.2(3) . . . . ?
C16 S5 C15 C14 -164.1(4) . . . . ?
C17 S6 C15 S5 -16.6(3) . . . . ?
C17 S6 C15 C14 162.7(4) . . . . ?
C18 S7 C16 S5 -41.9(4) . . . . ?
C18 S7 C16 C17 144.6(4) . . . . ?
C19 S8 C17 S6 39.5(3) . . . . ?
C19 S8 C17 C16 -146.6(4) . . . . ?
C20 C14 C15 S5 -172.7(3) . . . . ?
C20 C14 C15 S6 8.1(6) . . . . ?
C20 C21 C22 C23 0.6(6) . . . . ?
C21 C20 C25 C24 -3.1(6) . . . . ?
C21 C22 C23 O2 178.7(4) . . . . ?
C21 C22 C23 C24 -2.2(6) . . . . ?
C22 C23 C24 C25 1.0(6) . . . . ?
C23 C24 C25 C20 1.7(6) . . . . ?
C25 C20 C21 C22 2.0(6) . . . . ?
C26 O2 C23 C22 -170.7(4) . . . . ?
C26 O2 C23 C24 10.2(6) . . . . ?
S9 C29 C30 S10 -0.4(5) . . . . ?
S9 C29 C30 S12 -175.7(3) . . . . ?
S11 C29 C30 S10 175.7(3) . . . . ?
S11 C29 C30 S12 0.4(7) . . . . ?
S13 C42 C43 S14 4.4(5) . . . . ?
S13 C42 C43 S16 -174.2(2) . . . . ?
S15 C42 C43 S14 179.6(3) . . . . ?
S15 C42 C43 S16 1.0(6) . . . . ?
O3 C36 C37 C38 -178.8(4) . . . . ?
O4 C49 C50 C51 -178.2(4) . . . . ?
C27 C33 C34 C35 -179.9(4) . . . . ?
C27 C33 C38 C37 179.7(4) . . . . ?
C27 C40 C41 S13 -6.8(5) . . . . ?
C27 C40 C41 S14 170.5(3) . . . . ?
C27 C40 C46 C47 144.4(4) . . . . ?
C27 C40 C46 C51 -33.2(6) . . . . ?
C28 S9 C29 S11 174.5(3) . . . . ?
C28 S9 C29 C30 -9.1(4) . . . . ?
C28 S10 C30 S12 -174.6(3) . . . . ?
C28 S10 C30 C29 9.7(4) . . . . ?
C28 C27 C33 C34 10.5(7) . . . . ?
C28 C27 C33 C38 -170.5(4) . . . . ?
C28 C27 C40 C41 -81.8(5) . . . . ?
C28 C27 C40 C46 96.2(4) . . . . ?
C29 S9 C28 S10 15.0(3) . . . . ?
C29 S9 C28 C27 -166.4(4) . . . . ?
C30 S10 C28 S9 -15.1(3) . . . . ?
C30 S10 C28 C27 166.4(4) . . . . ?
C31 S11 C29 S9 -35.2(3) . . . . ?
C31 S11 C29 C30 148.8(4) . . . . ?
C32 S12 C30 S10 67.5(3) . . . . ?
C32 S12 C30 C29 -117.3(5) . . . . ?
C33 C27 C28 S9 -177.3(3) . . . . ?
C33 C27 C28 S10 1.1(7) . . . . ?
C33 C27 C40 C41 95.2(5) . . . . ?
C33 C27 C40 C46 -86.8(5) . . . . ?
C33 C34 C35 C36 -0.2(7) . . . . ?
C34 C33 C38 C37 -1.3(6) . . . . ?
C34 C35 C36 O3 178.7(4) . . . . ?
C34 C35 C36 C37 -0.7(7) . . . . ?
C35 C36 C37 C38 0.6(7) . . . . ?
C36 C37 C38 C33 0.4(7) . . . . ?
C38 C33 C34 C35 1.2(6) . . . . ?
C39 O3 C36 C35 8.6(6) . . . . ?
C39 O3 C36 C37 -172.0(4) . . . . ?
C40 C27 C28 S9 -0.7(5) . . . . ?
C40 C27 C28 S10 177.7(3) . . . . ?
C40 C27 C33 C34 -166.0(4) . . . . ?
C40 C27 C33 C38 12.9(6) . . . . ?
C40 C46 C47 C48 -178.0(4) . . . . ?
C40 C46 C51 C50 179.1(4) . . . . ?
C41 S13 C42 S15 -175.4(3) . . . . ?
C41 S13 C42 C43 0.2(4) . . . . ?
C41 S14 C43 S16 172.1(3) . . . . ?
C41 S14 C43 C42 -6.5(4) . . . . ?
C41 C40 C46 C47 -37.7(6) . . . . ?
C41 C40 C46 C51 144.7(4) . . . . ?
C42 S13 C41 S14 -4.6(3) . . . . ?
C42 S13 C41 C40 173.0(4) . . . . ?
C43 S14 C41 S13 6.4(3) . . . . ?
C43 S14 C41 C40 -171.0(4) . . . . ?
C44 S15 C42 S13 -52.8(3) . . . . ?
C44 S15 C42 C43 131.9(4) . . . . ?
C45 S16 C43 S14 -8.6(3) . . . . ?
C45 S16 C43 C42 169.9(4) . . . . ?
C46 C40 C41 S13 175.3(3) . . . . ?
C46 C40 C41 S14 -7.4(6) . . . . ?
C46 C47 C48 C49 -1.3(7) . . . . ?
C47 C46 C51 C50 1.5(6) . . . . ?
C47 C48 C49 O4 179.5(4) . . . . ?
C47 C48 C49 C50 1.9(7) . . . . ?
C48 C49 C50 C51 -0.8(6) . . . . ?
C49 C50 C51 C46 -0.9(6) . . . . ?
C51 C46 C47 C48 -0.3(6) . . . . ?
C52 O4 C49 C48 173.5(4) . . . . ?
C52 O4 C49 C50 -8.9(6) . . . . ?

loop_
_twin_individual_id
_twin_individual_mass_fraction_refined
_oxdiff_twin_reflns_isolated
_oxdiff_twin_reflns_overlapped
_twin_individual_twin_lattice_type
_twin_individual_twin_matrix_11
_twin_individual_twin_matrix_12
_twin_individual_twin_matrix_13
_twin_individual_twin_matrix_21
_twin_individual_twin_matrix_22
_twin_individual_twin_matrix_23
_twin_individual_twin_matrix_31
_twin_individual_twin_matrix_32
_twin_individual_twin_matrix_33
1 0.4657(15) 11623 56699 ref 1.0000 0.0000 0.0000 0.0000 1.0000 0.0000 0.0000 0.0000 1.0000
2 0.5343(15) 10893 56699 nmt 1.0012 0.0079 0.0005 -0.0179 0.9944 -0.0135 0.0169 0.0381 1.0033
